data_7700762
loop_
_publ_author_name
'Yu, You-Zhu'
'Guo, Yao'
'Zhang, Yan-Ru'
'Liu, Min-Min'
'Feng, Ya-Ru'
'Geng, Cui-Huan'
'Zhang, Xian-Ming'

_publ_section_title
;
 A series of silver doped butterfly-like Ti<sub>8</sub>Ag<sub>2</sub>
 clusters with two Ag ions panelled on a Ti<sub>8</sub> surface.
;
_journal_issue 35
_journal_name_full 'Dalton transactions (Cambridge, England : 2003)'
_journal_page_first 13423
_journal_page_last 13429
_journal_paper_doi 10.1039/c9dt02508a
_journal_volume 48
_journal_year 2019
_chemical_formula_moiety 'C134 H100 Ag2 O38 P2 Ti8, 2(C2 H3 N)'
_chemical_formula_sum 'C138 H106 Ag2 N2 O38 P2 Ti8'
_chemical_formula_weight 3061.12
_space_group_crystal_system monoclinic
_space_group_IT_number 14
_space_group_name_Hall '-P 2ybc'
_space_group_name_H-M_alt 'P 1 21/c 1'
_symmetry_space_group_name_Hall '-P 2ybc'
_symmetry_space_group_name_H-M 'P 1 21/c 1'
_atom_sites_solution_hydrogens geom
_audit_creation_date 2019-07-17
_audit_creation_method
;
Olex2 1.2
(compiled 2018.05.29 svn.r3508 for OlexSys, GUI svn.r5506)
;
_audit_update_record
;
2019-07-17 deposited with the CCDC.    2019-08-07 downloaded from the CCDC.
;
_cell_angle_alpha 90
_cell_angle_beta 92.723(2)
_cell_angle_gamma 90
_cell_formula_units_Z 2
_cell_length_a 14.2611(3)
_cell_length_b 18.0847(5)
_cell_length_c 26.3595(8)
_cell_measurement_reflns_used 4778
_cell_measurement_temperature 293(2)
_cell_measurement_theta_max 72.2210
_cell_measurement_theta_min 5.0520
_cell_volume 6790.6(3)
_computing_cell_refinement 'CrysAlisPro 1.171.39.32a (Rigaku OD, 2017)'
_computing_data_collection 'CrysAlisPro 1.171.39.32a (Rigaku OD, 2017)'
_computing_data_reduction 'CrysAlisPro 1.171.39.32a (Rigaku OD, 2017)'
_computing_molecular_graphics 'Olex2 (Dolomanov et al., 2009)'
_computing_publication_material 'Olex2 (Dolomanov et al., 2009)'
_computing_structure_refinement 'XL (Sheldrick, 2008)'
_diffrn_ambient_temperature 293(2)
_diffrn_detector 'CCD plate'
_diffrn_detector_area_resol_mean 16.0710
_diffrn_detector_type Eos
_diffrn_measured_fraction_theta_full 0.998
_diffrn_measured_fraction_theta_max 0.977
_diffrn_measurement_details
;
List of Runs (angles in degrees, time in seconds):

  # Type    Start    End  Width  t~exp~   \w     \q     \k     \f   Frames
#--------------------------------------------------------------------------
  1  \w    -20.00  22.00   1.00    3.72    --    0.00  57.00-180.00   42
  2  \w    -74.00 -49.00   1.00    3.72    --    0.00 178.00   0.00   25
  3  \w    -72.00 -46.00   1.00    3.72    --    0.00 178.00 -60.00   26
  4  \w     39.00  68.00   1.00    3.72    --    0.00  57.00-180.00   29
  5  \w     35.00 124.00   1.00    3.89    --   55.26  57.00-180.00   89
  6  \w     50.00  76.00   1.00    3.89    --   55.26  57.00  30.00   26
  7  \w     39.00 124.00   1.00    3.89    --   55.26  57.00  60.00   85
  8  \w    -12.00  76.00   1.00    3.89    --   55.26 -57.00 -90.00   88
  9  \w    136.00 178.00   1.00    4.00    --  110.51  50.00  90.00   42
 10  \w     89.00 116.00   1.00    4.00    --  110.51  50.00  90.00   27
 11  \w     46.00  71.00   1.00    4.00    --  110.51-111.00-120.00   25
 12  \w     45.00 127.00   1.00    4.00    --  110.51 -64.00 -90.00   82
 13  \w     39.00 114.00   1.00    4.00    --  110.51-111.00  90.00   75
 14  \w     44.00 115.00   1.00    4.00    --  110.51-111.00 -60.00   71
 15  \w     89.00 116.00   1.00    4.00    --  110.51  25.00  90.00   27
 16  \w     56.00 123.00   1.00    4.00    --  110.51 -50.00  60.00   67
 17  \w     92.00 137.00   1.00    4.00    --  110.51  50.00 120.00   45
 18  \w     61.00 119.00   1.00    4.00    --  110.51 -92.00 150.00   58
;
_diffrn_measurement_device 'four-circle diffractometer'
_diffrn_measurement_device_type 'Xcalibur, Eos, Gemini'
_diffrn_measurement_method '\w scans'
_diffrn_orient_matrix_type 'CrysAlisPro convention (1999,Acta A55,543-557)'
_diffrn_orient_matrix_UB_11 -0.0386705000
_diffrn_orient_matrix_UB_12 -0.0631861000
_diffrn_orient_matrix_UB_13 0.0321800000
_diffrn_orient_matrix_UB_21 0.1006875000
_diffrn_orient_matrix_UB_22 -0.0201561000
_diffrn_orient_matrix_UB_23 0.0188575000
_diffrn_orient_matrix_UB_31 -0.0078015000
_diffrn_orient_matrix_UB_32 0.0535316000
_diffrn_orient_matrix_UB_33 0.0450472000
_diffrn_radiation_monochromator graphite
_diffrn_radiation_probe x-ray
_diffrn_radiation_type CuK\a
_diffrn_radiation_wavelength 1.54184
_diffrn_reflns_av_R_equivalents 0.0388
_diffrn_reflns_av_unetI/netI 0.0589
_diffrn_reflns_Laue_measured_fraction_full 0.998
_diffrn_reflns_Laue_measured_fraction_max 0.977
_diffrn_reflns_limit_h_max 15
_diffrn_reflns_limit_h_min -17
_diffrn_reflns_limit_k_max 22
_diffrn_reflns_limit_k_min -16
_diffrn_reflns_limit_l_max 32
_diffrn_reflns_limit_l_min -29
_diffrn_reflns_number 26992
_diffrn_reflns_point_group_measured_fraction_full 0.998
_diffrn_reflns_point_group_measured_fraction_max 0.977
_diffrn_reflns_theta_full 67.684
_diffrn_reflns_theta_max 72.444
_diffrn_reflns_theta_min 3.950
_diffrn_source 'fine-focus sealed X-ray tube'
_diffrn_source_type 'Enhance (Cu) X-ray Source'
_exptl_absorpt_coefficient_mu 6.943
_exptl_absorpt_correction_T_max 1.00000
_exptl_absorpt_correction_T_min 0.32922
_exptl_absorpt_correction_type multi-scan
_exptl_absorpt_process_details
;
CrysAlisPro 1.171.39.32a (Rigaku Oxford Diffraction, 2017)
Empirical absorption correction using spherical harmonics,
 implemented in SCALE3 ABSPACK scaling algorithm.
;
_exptl_crystal_colour colourless
_exptl_crystal_density_diffrn 1.497
_exptl_crystal_description block
_exptl_crystal_F_000 3104
_exptl_crystal_size_max 0.25
_exptl_crystal_size_mid 0.19
_exptl_crystal_size_min 0.11
_refine_diff_density_max 0.651
_refine_diff_density_min -0.582
_refine_diff_density_rms 0.068
_refine_ls_extinction_method none
_refine_ls_goodness_of_fit_ref 1.015
_refine_ls_hydrogen_treatment constr
_refine_ls_matrix_type full
_refine_ls_number_parameters 785
_refine_ls_number_reflns 13157
_refine_ls_number_restraints 673
_refine_ls_restrained_S_all 1.087
_refine_ls_R_factor_all 0.0806
_refine_ls_R_factor_gt 0.0511
_refine_ls_shift/su_max 0.001
_refine_ls_shift/su_mean 0.000
_refine_ls_structure_factor_coef Fsqd
_refine_ls_weighting_details 'w=1/[\s^2^(Fo^2^)+(0.0616P)^2^+3.3948P] where P=(Fo^2^+2Fc^2^)/3'
_refine_ls_weighting_scheme calc
_refine_ls_wR_factor_gt 0.1252
_refine_ls_wR_factor_ref 0.1458
_reflns_Friedel_coverage 0.000
_reflns_number_gt 9115
_reflns_number_total 13157
_reflns_threshold_expression 'I > 2\s(I)'
_cod_data_source_file c9dt02508a2.cif
_cod_data_source_block 1
_cod_depositor_comments 'Adding full bibliography for 7700762--7700767.cif.'
_cod_original_cell_volume 6790.7(3)
_cod_database_code 7700762
_shelx_shelxl_version_number 2014/7
_chemical_oxdiff_formula 'C H O N P Ag Ti '
_shelx_space_group_comment
;
The symmetry employed for this shelxl refinement is uniquely defined
by the following loop, which should always be used as a source of
symmetry information in preference to the above space-group names.
They are only intended as comments.
;
_shelx_estimated_absorpt_t_max 0.516
_shelx_estimated_absorpt_t_min 0.276
_reflns_odcompleteness_completeness 99.82
_reflns_odcompleteness_iscentric 1
_reflns_odcompleteness_theta 66.97
_olex2_refinement_description
;
1. Fixed Uiso
 At 1.2 times of:
  All C(H) groups
 At 1.5 times of:
  All C(H,H,H) groups
2. Restrained distances
 N1-C69
 1.15 with sigma of 0.01
 C68-C69
 1.47 with sigma of 0.01
3. Rigid bond restraints
 O18, C61
 with sigma for 1-2 distances of 0.01 and sigma for 1-3 distances of 0.01
 C6, C7
 with sigma for 1-2 distances of 0.01 and sigma for 1-3 distances of 0.01
 C18, C19
 with sigma for 1-2 distances of 0.01 and sigma for 1-3 distances of 0.01
 C1, C2, C3, C4, C5, C6, C7, C8, C9, C10, C11, C12, C13, C14, C15, C16, C17,
 C18, C19, C20, C21, C22, C23, C24, C25, C26, C27, C28, C29, C30, C31, C32, C33,
  C34, C35, C36, C37, C38, C39, C40, C41, C42, C43, C44, C45, C46, C47, C48,
 C49, C50, C51, C52, C53, C54, C55, C56, C57, C58, C59, C60, C61, C62, C63, C64,
  C65, C66, C67, C68, C69
 with sigma for 1-2 distances of 0.01 and sigma for 1-3 distances of 0.01
4. Uiso/Uaniso restraints and constraints
C1 \\sim C2 \\sim C3 \\sim C4 \\sim C5 \\sim C6 \\sim C7 \\sim C8 \\sim C9
\\sim C10 \\sim C11 \\sim C12 \\sim C13 \\sim C14 \\sim C15 \\sim C16 \\sim C17
\\sim C18 \\sim C19 \\sim C20 \\sim C21 \\sim C22 \\sim C23 \\sim C24 \\sim C25
\\sim C26 \\sim C27 \\sim C28 \\sim C29 \\sim C30 \\sim C31 \\sim C32 \\sim C33
\\sim C34 \\sim C35 \\sim C36 \\sim C37 \\sim C38 \\sim C39 \\sim C40 \\sim C41
\\sim C42 \\sim C43 \\sim C44 \\sim C45 \\sim C46 \\sim C47 \\sim C48 \\sim C49
\\sim C50 \\sim C51 \\sim C52 \\sim C53 \\sim C54 \\sim C55 \\sim C56 \\sim C57
\\sim C58 \\sim C59 \\sim C60 \\sim C61 \\sim C62 \\sim C63 \\sim C64 \\sim C65
\\sim C66 \\sim C67 \\sim C68 \\sim C69: within 2A with sigma of 0.01 and sigma
for terminal atoms of 0.02
Uanis(C5) \\sim Ueq, Uanis(C6) \\sim Ueq, Uanis(C7) \\sim Ueq, Uanis(C19) \\sim
Ueq, Uanis(C24) \\sim Ueq, Uanis(C25) \\sim Ueq, Uanis(C26) \\sim Ueq,
Uanis(C27) \\sim Ueq, Uanis(C28) \\sim Ueq, Uanis(C39) \\sim Ueq, Uanis(C65)
\\sim Ueq, Uanis(C66) \\sim Ueq: with sigma of 0.01 and sigma for terminal
atoms of 0.01
Uanis(O17) \\sim Ueq, Uanis(O19) \\sim Ueq, Uanis(C6) \\sim Ueq, Uanis(C23)
\\sim Ueq, Uanis(C30) \\sim Ueq, Uanis(C42) \\sim Ueq, Uanis(C55) \\sim Ueq,
Uanis(C62) \\sim Ueq, Uanis(C69) \\sim Ueq: with sigma of 0.01 and sigma for
terminal atoms of 0.01
5.a Aromatic/amide H refined with riding coordinates:
 C3(H3), C4(H4), C5(H5), C6(H6), C7(H7), C10(H10), C11(H11), C12(H12),
 C13(H13), C14(H14), C17(H17), C18(H18), C19(H19), C20(H20), C21(H21), C24(H24),
  C25(H25), C26(H26), C27(H27), C28(H28), C31(H31), C32(H32), C33(H33),
 C34(H34), C35(H35), C37(H37), C38(H38), C39(H39), C40(H40), C41(H41), C43(H43),
  C44(H44), C45(H45), C46(H46), C47(H47), C49(H49), C50(H50), C51(H51),
 C52(H52), C53(H53), C56(H56), C57(H57), C58(H58), C59(H59), C60(H60), C63(H63),
  C64(H64), C65(H65), C66(H66), C67(H67)
5.b Fitted hexagon refined as free rotating group:
 C2(C3,C4,C5,C6,C7), C16(C17,C18,C19,C20,C21), C23(C24,C25,C26,C27,C28),
 C30(C31,C32,C33,C34,C35), C55(C56,C57,C58,C59,C60), C62(C63,C64,C65,C66,C67)
5.c Idealised Me refined as rotating group:
 C68(H68A,H68B,H68C)
;
_olex2_submission_special_instructions 'No special instructions were received'
_oxdiff_exptl_absorpt_empirical_details
;
Empirical correction (ABSPACK) includes:
- Absorption correction using spherical harmonics
- Frame scaling
;
_oxdiff_exptl_absorpt_empirical_full_max 2.410
_oxdiff_exptl_absorpt_empirical_full_min 0.733

loop_
_space_group_symop_operation_xyz
'x, y, z'
'-x, y+1/2, -z+1/2'
'-x, -y, -z'
'x, -y-1/2, z-1/2'

loop_
_atom_site_label
_atom_site_type_symbol
_atom_site_fract_x
_atom_site_fract_y
_atom_site_fract_z
_atom_site_U_iso_or_equiv
_atom_site_adp_type
_atom_site_occupancy
_atom_site_site_symmetry_order
_atom_site_calc_flag
_atom_site_refinement_flags_posn
_atom_site_refinement_flags_adp
Ag1 Ag 0.44862(3) 0.20076(2) 0.46145(2) 0.07442(15) Uani 1 1 d . .
Ti1 Ti 0.61968(4) 0.43222(4) 0.53338(3) 0.03705(16) Uani 1 1 d . .
Ti2 Ti 0.48467(5) 0.52697(4) 0.58337(3) 0.03665(16) Uani 1 1 d . .
Ti3 Ti 0.40236(5) 0.34452(4) 0.55595(3) 0.04147(17) Uani 1 1 d . .
Ti4 Ti 0.31789(5) 0.37871(4) 0.46285(3) 0.04457(18) Uani 1 1 d . .
P1 P 0.58087(9) 0.14299(7) 0.43019(5) 0.0578(3) Uani 1 1 d . .
C1 C 0.5809(4) 0.6523(3) 0.63413(17) 0.0577(12) Uani 1 1 d . U
C2 C 0.5727(3) 0.6923(2) 0.68234(13) 0.0803(15) Uani 1 1 d . U
C3 C 0.4852(3) 0.7059(3) 0.70148(15) 0.0871(17) Uani 1 1 d G U
H3 H 0.4311 0.6896 0.6838 0.104 Uiso 1 1 calc R .
C4 C 0.4785(4) 0.7439(3) 0.74701(17) 0.121(2) Uani 1 1 d G U
H4 H 0.4200 0.7530 0.7598 0.146 Uiso 1 1 calc R .
C5 C 0.5594(5) 0.7682(3) 0.77341(15) 0.154(3) Uani 1 1 d G U
H5 H 0.5549 0.7936 0.8039 0.184 Uiso 1 1 calc R .
C6 C 0.6469(4) 0.7547(4) 0.75427(19) 0.168(3) Uani 1 1 d G U
H6 H 0.7010 0.7710 0.7719 0.201 Uiso 1 1 calc R .
C7 C 0.6535(3) 0.7167(3) 0.70874(19) 0.136(2) Uani 1 1 d G U
H7 H 0.7121 0.7076 0.6959 0.163 Uiso 1 1 calc R .
C8 C 0.6437(3) 0.4572(3) 0.64734(16) 0.0489(10) Uani 1 1 d . U
C9 C 0.7074(3) 0.4561(3) 0.69403(17) 0.0571(11) Uani 1 1 d . U
C10 C 0.6898(4) 0.5016(4) 0.73490(18) 0.0744(14) Uani 1 1 d . U
H10 H 0.6363 0.5310 0.7343 0.089 Uiso 1 1 calc R .
C11 C 0.7535(5) 0.5027(5) 0.7771(2) 0.0933(18) Uani 1 1 d . U
H11 H 0.7420 0.5332 0.8046 0.112 Uiso 1 1 calc R .
C12 C 0.8304(5) 0.4605(5) 0.7784(2) 0.099(2) Uani 1 1 d . U
H12 H 0.8728 0.4630 0.8063 0.119 Uiso 1 1 calc R .
C13 C 0.8478(5) 0.4135(4) 0.7391(3) 0.0970(19) Uani 1 1 d . U
H13 H 0.9000 0.3826 0.7410 0.116 Uiso 1 1 calc R .
C14 C 0.7865(4) 0.4123(4) 0.6962(2) 0.0777(15) Uani 1 1 d . U
H14 H 0.7992 0.3817 0.6690 0.093 Uiso 1 1 calc R .
C15 C 0.8157(3) 0.4907(3) 0.54613(16) 0.0495(11) Uani 1 1 d . U
C16 C 0.91356(16) 0.4638(2) 0.55427(14) 0.0584(12) Uani 1 1 d . U
C17 C 0.9852(2) 0.51270(19) 0.56859(15) 0.0845(16) Uani 1 1 d G U
H17 H 0.9719 0.5626 0.5730 0.101 Uiso 1 1 calc R .
C18 C 1.07665(19) 0.4871(3) 0.57626(16) 0.1013(19) Uani 1 1 d G U
H18 H 1.1246 0.5199 0.5858 0.122 Uiso 1 1 calc R .
C19 C 1.09654(18) 0.4126(3) 0.56960(17) 0.0991(19) Uani 1 1 d G U
H19 H 1.1577 0.3955 0.5747 0.119 Uiso 1 1 calc R .
C20 C 1.0249(3) 0.3637(2) 0.55528(17) 0.1031(19) Uani 1 1 d G U
H20 H 1.0382 0.3138 0.5508 0.124 Uiso 1 1 calc R .
C21 C 0.9334(2) 0.3892(2) 0.54761(15) 0.0840(16) Uani 1 1 d G U
H21 H 0.8855 0.3565 0.5380 0.101 Uiso 1 1 calc R .
C22 C 0.6006(3) 0.2831(2) 0.57409(17) 0.0477(10) Uani 1 1 d . U
C23 C 0.6726(2) 0.2410(2) 0.60261(14) 0.0635(12) Uani 1 1 d . U
C24 C 0.7661(3) 0.2504(2) 0.59137(15) 0.0955(18) Uani 1 1 d G U
H24 H 0.7815 0.2793 0.5638 0.115 Uiso 1 1 calc R .
C25 C 0.8366(2) 0.2165(3) 0.6213(2) 0.118(2) Uani 1 1 d G U
H25 H 0.8991 0.2228 0.6138 0.141 Uiso 1 1 calc R .
C26 C 0.8135(3) 0.1733(3) 0.66249(18) 0.124(2) Uani 1 1 d G U
H26 H 0.8607 0.1506 0.6825 0.149 Uiso 1 1 calc R .
C27 C 0.7200(3) 0.1639(3) 0.67373(16) 0.123(2) Uani 1 1 d G U
H27 H 0.7046 0.1349 0.7013 0.147 Uiso 1 1 calc R .
C28 C 0.6496(2) 0.1977(3) 0.64379(16) 0.0971(19) Uani 1 1 d G U
H28 H 0.5870 0.1914 0.6513 0.117 Uiso 1 1 calc R .
C29 C 0.3435(3) 0.4432(3) 0.64342(15) 0.0470(10) Uani 1 1 d . U
C30 C 0.2684(2) 0.4514(2) 0.67989(13) 0.0583(11) Uani 1 1 d . U
C31 C 0.2526(3) 0.51950(19) 0.70236(16) 0.0887(17) Uani 1 1 d G U
H31 H 0.2911 0.5595 0.6957 0.106 Uiso 1 1 calc R .
C32 C 0.1793(3) 0.5278(2) 0.73479(19) 0.125(2) Uani 1 1 d G U
H32 H 0.1687 0.5734 0.7498 0.150 Uiso 1 1 calc R .
C33 C 0.1217(3) 0.4680(3) 0.74475(19) 0.136(3) Uani 1 1 d G U
H33 H 0.0727 0.4736 0.7664 0.163 Uiso 1 1 calc R .
C34 C 0.1376(3) 0.3999(2) 0.7223(2) 0.125(2) Uani 1 1 d G U
H34 H 0.0991 0.3599 0.7289 0.150 Uiso 1 1 calc R .
C35 C 0.2109(3) 0.39158(18) 0.68985(17) 0.0904(18) Uani 1 1 d G U
H35 H 0.2215 0.3460 0.6748 0.108 Uiso 1 1 calc R .
C36 C 0.6608(4) 0.2027(3) 0.3974(2) 0.0649(13) Uani 1 1 d . U
C37 C 0.6759(4) 0.2736(3) 0.4178(2) 0.0710(14) Uani 1 1 d . U
H37 H 0.6441 0.2887 0.4460 0.085 Uiso 1 1 calc R .
C38 C 0.7385(4) 0.3210(4) 0.3957(3) 0.0902(18) Uani 1 1 d . U
H38 H 0.7500 0.3677 0.4095 0.108 Uiso 1 1 calc R .
C39 C 0.7836(5) 0.2987(4) 0.3531(3) 0.104(2) Uani 1 1 d . U
H39 H 0.8260 0.3304 0.3385 0.125 Uiso 1 1 calc R .
C40 C 0.7665(5) 0.2303(4) 0.3322(3) 0.105(2) Uani 1 1 d . U
H40 H 0.7958 0.2164 0.3030 0.126 Uiso 1 1 calc R .
C41 C 0.7060(5) 0.1823(3) 0.3547(3) 0.0871(17) Uani 1 1 d . U
H41 H 0.6955 0.1356 0.3408 0.105 Uiso 1 1 calc R .
C42 C 0.6527(4) 0.0997(3) 0.4804(2) 0.0659(13) Uani 1 1 d . U
C43 C 0.7501(4) 0.1019(4) 0.4826(3) 0.0892(17) Uani 1 1 d . U
H43 H 0.7814 0.1252 0.4570 0.107 Uiso 1 1 calc R .
C44 C 0.8007(5) 0.0695(5) 0.5228(3) 0.110(2) Uani 1 1 d . U
H44 H 0.8659 0.0721 0.5243 0.132 Uiso 1 1 calc R .
C45 C 0.7562(6) 0.0339(5) 0.5600(3) 0.119(2) Uani 1 1 d . U
H45 H 0.7905 0.0115 0.5867 0.143 Uiso 1 1 calc R .
C46 C 0.6615(6) 0.0314(5) 0.5580(3) 0.121(2) Uani 1 1 d . U
H46 H 0.6307 0.0069 0.5834 0.145 Uiso 1 1 calc R .
C47 C 0.6099(5) 0.0644(4) 0.5191(3) 0.0980(19) Uani 1 1 d . U
H47 H 0.5447 0.0628 0.5189 0.118 Uiso 1 1 calc R .
C48 C 0.5502(4) 0.0698(3) 0.3853(2) 0.0701(13) Uani 1 1 d . U
C49 C 0.5840(5) -0.0017(3) 0.3897(3) 0.0839(16) Uani 1 1 d . U
H49 H 0.6259 -0.0138 0.4165 0.101 Uiso 1 1 calc R .
C50 C 0.5564(6) -0.0551(4) 0.3550(3) 0.105(2) Uani 1 1 d . U
H50 H 0.5775 -0.1035 0.3590 0.127 Uiso 1 1 calc R .
C51 C 0.4985(6) -0.0365(5) 0.3152(3) 0.111(2) Uani 1 1 d . U
H51 H 0.4832 -0.0721 0.2908 0.133 Uiso 1 1 calc R .
C52 C 0.4613(6) 0.0333(4) 0.3095(3) 0.111(2) Uani 1 1 d . U
H52 H 0.4198 0.0446 0.2824 0.133 Uiso 1 1 calc R .
C53 C 0.4879(5) 0.0869(4) 0.3458(3) 0.0921(18) Uani 1 1 d . U
H53 H 0.4631 0.1344 0.3431 0.111 Uiso 1 1 calc R .
C54 C 0.3089(4) 0.1939(3) 0.5569(2) 0.0644(13) Uani 1 1 d . U
C55 C 0.2226(2) 0.1605(2) 0.57624(16) 0.0667(13) Uani 1 1 d . U
C56 C 0.1795(3) 0.1921(2) 0.61719(16) 0.0862(17) Uani 1 1 d G U
H56 H 0.2050 0.2342 0.6327 0.103 Uiso 1 1 calc R .
C57 C 0.0984(3) 0.1608(3) 0.63495(17) 0.109(2) Uani 1 1 d G U
H57 H 0.0695 0.1819 0.6623 0.131 Uiso 1 1 calc R .
C58 C 0.0603(3) 0.0978(3) 0.6118(2) 0.120(2) Uani 1 1 d G U
H58 H 0.0060 0.0769 0.6236 0.144 Uiso 1 1 calc R .
C59 C 0.1034(3) 0.0663(2) 0.5708(2) 0.127(2) Uani 1 1 d G U
H59 H 0.0779 0.0242 0.5553 0.152 Uiso 1 1 calc R .
C60 C 0.1846(3) 0.0976(2) 0.55305(16) 0.103(2) Uani 1 1 d G U
H60 H 0.2134 0.0765 0.5257 0.123 Uiso 1 1 calc R .
C61 C 0.2295(4) 0.2351(3) 0.4308(2) 0.0674(13) Uani 1 1 d . U
C62 C 0.1363(2) 0.2037(2) 0.41915(16) 0.0662(12) Uani 1 1 d . U
C63 C 0.0568(3) 0.2346(2) 0.43915(17) 0.0942(18) Uani 1 1 d G U
H63 H 0.0622 0.2765 0.4596 0.113 Uiso 1 1 calc R .
C64 C -0.0308(2) 0.2030(3) 0.4286(2) 0.124(2) Uani 1 1 d G U
H64 H -0.0840 0.2237 0.4420 0.148 Uiso 1 1 calc R .
C65 C -0.0389(2) 0.1404(3) 0.3981(2) 0.127(2) Uani 1 1 d G U
H65 H -0.0975 0.1193 0.3910 0.152 Uiso 1 1 calc R .
C66 C 0.0406(3) 0.1095(2) 0.3781(2) 0.117(2) Uani 1 1 d G U
H66 H 0.0351 0.0677 0.3576 0.141 Uiso 1 1 calc R .
C67 C 0.1282(2) 0.1411(2) 0.38862(18) 0.0909(18) Uani 1 1 d G U
H67 H 0.1813 0.1204 0.3752 0.109 Uiso 1 1 calc R .
C68 C 0.8956(9) 0.6143(7) 0.6750(4) 0.188(5) Uani 1 1 d D U
H68A H 0.8357 0.6021 0.6878 0.282 Uiso 1 1 calc GR .
H68B H 0.9310 0.5698 0.6705 0.282 Uiso 1 1 calc GR .
H68C H 0.8866 0.6392 0.6429 0.282 Uiso 1 1 calc GR .
C69 C 0.9462(10) 0.6621(8) 0.7107(5) 0.161(4) Uani 1 1 d D U
N1 N 0.9814(11) 0.7086(9) 0.7354(6) 0.282(8) Uani 1 1 d D .
O1 O 0.75716(18) 0.44628(18) 0.52475(12) 0.0497(7) Uani 1 1 d . .
O2 O 0.7958(2) 0.55497(19) 0.56040(12) 0.0553(8) Uani 1 1 d . .
O3 O 0.6702(2) 0.42154(18) 0.60965(11) 0.0504(7) Uani 1 1 d . .
O4 O 0.60100(16) 0.53379(15) 0.54971(10) 0.0363(6) Uani 1 1 d . .
O5 O 0.5690(2) 0.49463(18) 0.64829(10) 0.0505(7) Uani 1 1 d . .
O6 O 0.5047(2) 0.62520(17) 0.61483(11) 0.0500(7) Uani 1 1 d . .
O7 O 0.6582(2) 0.6466(2) 0.61438(13) 0.0632(9) Uani 1 1 d . .
O8 O 0.3797(2) 0.50265(17) 0.62794(11) 0.0486(7) Uani 1 1 d . .
O9 O 0.3646(2) 0.38000(18) 0.62855(11) 0.0538(8) Uani 1 1 d . .
O10 O 0.49432(16) 0.42768(14) 0.55875(9) 0.0342(5) Uani 1 1 d . .
O11 O 0.59312(17) 0.43519(15) 0.46619(10) 0.0373(6) Uani 1 1 d . .
O12 O 0.6266(2) 0.32351(16) 0.53721(11) 0.0462(7) Uani 1 1 d . .
O13 O 0.5165(2) 0.28108(17) 0.58681(12) 0.0530(8) Uani 1 1 d . .
O14 O 0.30366(17) 0.40068(15) 0.52881(11) 0.0413(6) Uani 1 1 d . .
O15 O 0.41871(18) 0.32139(15) 0.48971(11) 0.0439(6) Uani 1 1 d . .
O16 O 0.3292(2) 0.25900(18) 0.57344(13) 0.0600(9) Uani 1 1 d . .
O17 O 0.3557(3) 0.1585(2) 0.52728(19) 0.0974(15) Uani 1 1 d . U
O18 O 0.2303(2) 0.29714(19) 0.45518(13) 0.0608(9) Uani 1 1 d . U
O19 O 0.2995(3) 0.2007(3) 0.4175(2) 0.0957(14) Uani 1 1 d . U

loop_
_atom_site_aniso_label
_atom_site_aniso_U_11
_atom_site_aniso_U_22
_atom_site_aniso_U_33
_atom_site_aniso_U_23
_atom_site_aniso_U_13
_atom_site_aniso_U_12
Ag1 0.04082(19) 0.0732(3) 0.1107(3) -0.0187(2) 0.0186(2) 0.00800(18)
Ti1 0.0213(3) 0.0437(4) 0.0455(4) -0.0013(3) -0.0047(3) 0.0029(3)
Ti2 0.0251(3) 0.0448(4) 0.0396(4) -0.0056(3) -0.0028(3) -0.0010(3)
Ti3 0.0290(3) 0.0423(4) 0.0533(4) 0.0010(3) 0.0033(3) -0.0025(3)
Ti4 0.0267(3) 0.0505(4) 0.0560(4) -0.0059(4) -0.0037(3) -0.0053(3)
P1 0.0424(6) 0.0518(7) 0.0806(8) -0.0123(6) 0.0176(6) 0.0000(5)
C1 0.064(3) 0.059(3) 0.050(2) -0.015(2) -0.001(2) -0.017(2)
C2 0.097(4) 0.085(3) 0.059(3) -0.029(3) 0.004(3) -0.034(3)
C3 0.119(4) 0.086(4) 0.058(3) -0.026(3) 0.021(3) -0.017(4)
C4 0.157(5) 0.129(5) 0.080(4) -0.039(4) 0.036(4) -0.028(5)
C5 0.181(6) 0.175(5) 0.106(4) -0.069(4) 0.009(4) -0.039(5)
C6 0.170(5) 0.202(6) 0.129(5) -0.085(4) -0.018(4) -0.048(5)
C7 0.132(4) 0.169(5) 0.105(4) -0.067(4) -0.010(4) -0.049(4)
C8 0.035(2) 0.064(3) 0.047(2) 0.012(2) -0.0101(17) -0.008(2)
C9 0.045(2) 0.082(3) 0.043(2) 0.014(2) -0.0109(18) -0.007(2)
C10 0.062(3) 0.112(4) 0.048(2) -0.002(3) -0.012(2) -0.005(3)
C11 0.084(4) 0.139(5) 0.055(3) -0.001(3) -0.019(3) -0.010(4)
C12 0.076(4) 0.151(6) 0.068(3) 0.013(3) -0.034(3) -0.008(4)
C13 0.062(3) 0.140(5) 0.086(4) 0.014(3) -0.030(3) 0.011(3)
C14 0.059(3) 0.107(4) 0.066(3) 0.012(3) -0.018(2) 0.011(3)
C15 0.0207(17) 0.076(3) 0.051(2) 0.009(2) -0.0065(16) 0.0000(19)
C16 0.0217(17) 0.093(3) 0.060(2) 0.017(2) -0.0042(17) 0.004(2)
C17 0.030(2) 0.133(4) 0.089(3) 0.020(3) -0.014(2) -0.015(3)
C18 0.033(2) 0.162(5) 0.108(4) 0.024(4) -0.017(3) -0.014(3)
C19 0.041(3) 0.166(5) 0.090(4) 0.014(4) 0.000(3) 0.023(3)
C20 0.056(3) 0.140(5) 0.112(4) 0.008(4) -0.001(3) 0.039(3)
C21 0.040(2) 0.109(4) 0.103(4) 0.013(3) 0.003(3) 0.022(3)
C22 0.040(2) 0.043(2) 0.060(2) -0.0007(19) -0.0042(19) 0.0051(18)
C23 0.048(2) 0.065(3) 0.077(3) 0.017(2) -0.001(2) 0.013(2)
C24 0.057(3) 0.104(4) 0.126(4) 0.049(3) 0.004(3) 0.021(3)
C25 0.070(3) 0.134(5) 0.149(5) 0.056(4) -0.002(3) 0.022(4)
C26 0.082(4) 0.152(5) 0.137(5) 0.060(4) -0.011(4) 0.028(4)
C27 0.091(4) 0.154(5) 0.122(4) 0.072(4) -0.001(3) 0.025(4)
C28 0.069(3) 0.118(4) 0.104(4) 0.050(3) 0.001(3) 0.019(3)
C29 0.036(2) 0.066(3) 0.039(2) 0.004(2) -0.0006(16) 0.003(2)
C30 0.050(2) 0.070(3) 0.057(2) 0.005(2) 0.013(2) 0.000(2)
C31 0.082(4) 0.097(4) 0.090(4) -0.026(3) 0.038(3) -0.017(3)
C32 0.116(5) 0.136(5) 0.129(5) -0.045(4) 0.072(4) -0.018(4)
C33 0.120(5) 0.150(6) 0.145(5) -0.019(5) 0.088(4) -0.022(5)
C34 0.104(5) 0.124(5) 0.153(5) 0.012(4) 0.071(4) -0.022(4)
C35 0.080(4) 0.085(4) 0.109(4) 0.012(3) 0.040(3) -0.007(3)
C36 0.052(3) 0.053(3) 0.092(3) -0.002(2) 0.022(2) 0.004(2)
C37 0.054(3) 0.058(3) 0.103(4) -0.007(3) 0.019(3) 0.002(2)
C38 0.075(4) 0.066(3) 0.132(5) -0.009(3) 0.032(3) -0.012(3)
C39 0.094(4) 0.079(3) 0.143(5) 0.007(3) 0.050(4) -0.011(3)
C40 0.103(4) 0.088(4) 0.129(5) -0.004(4) 0.066(4) 0.000(4)
C41 0.089(4) 0.066(3) 0.110(4) -0.015(3) 0.044(3) -0.001(3)
C42 0.051(2) 0.063(3) 0.084(3) -0.005(2) 0.012(2) 0.003(2)
C43 0.056(3) 0.093(4) 0.119(4) 0.008(3) 0.007(3) 0.009(3)
C44 0.071(4) 0.119(5) 0.139(5) 0.019(4) -0.009(4) 0.015(4)
C45 0.104(4) 0.125(5) 0.125(5) 0.024(4) -0.014(4) 0.009(5)
C46 0.105(4) 0.138(5) 0.119(5) 0.040(4) 0.002(4) -0.010(5)
C47 0.070(3) 0.118(5) 0.107(4) 0.023(4) 0.013(3) -0.007(4)
C48 0.071(3) 0.060(3) 0.080(3) -0.015(3) 0.018(3) -0.013(3)
C49 0.087(4) 0.064(3) 0.102(4) -0.023(3) 0.016(3) -0.003(3)
C50 0.120(5) 0.079(4) 0.119(5) -0.027(4) 0.017(4) -0.012(4)
C51 0.142(6) 0.095(4) 0.096(4) -0.031(4) 0.018(4) -0.031(4)
C52 0.136(5) 0.099(4) 0.096(4) -0.007(4) -0.010(4) -0.035(4)
C53 0.108(4) 0.074(3) 0.093(4) -0.007(3) -0.007(3) -0.018(3)
C54 0.050(3) 0.058(3) 0.085(3) 0.005(3) 0.011(2) -0.003(2)
C55 0.049(2) 0.056(3) 0.095(3) 0.007(2) 0.012(2) -0.003(2)
C56 0.065(3) 0.090(4) 0.106(4) 0.005(3) 0.028(3) -0.009(3)
C57 0.073(4) 0.114(5) 0.143(5) 0.013(4) 0.037(4) -0.007(4)
C58 0.071(4) 0.109(5) 0.183(6) 0.023(4) 0.034(4) -0.016(4)
C59 0.091(4) 0.100(5) 0.192(6) -0.005(4) 0.027(4) -0.041(4)
C60 0.078(4) 0.077(4) 0.155(5) -0.008(4) 0.023(4) -0.023(3)
C61 0.044(3) 0.069(3) 0.089(4) -0.008(3) 0.000(2) -0.015(2)
C62 0.047(2) 0.068(3) 0.083(3) -0.010(2) -0.004(2) -0.015(2)
C63 0.051(3) 0.105(4) 0.126(5) -0.037(4) 0.010(3) -0.019(3)
C64 0.056(3) 0.144(5) 0.172(6) -0.056(4) 0.017(4) -0.027(4)
C65 0.067(3) 0.143(5) 0.169(5) -0.054(4) 0.002(4) -0.040(4)
C66 0.079(4) 0.118(4) 0.153(5) -0.055(4) -0.002(4) -0.035(3)
C67 0.063(3) 0.086(4) 0.124(4) -0.035(3) 0.002(3) -0.018(3)
C68 0.201(11) 0.216(12) 0.146(9) -0.013(8) 0.005(8) -0.035(9)
C69 0.151(8) 0.196(8) 0.137(7) -0.010(6) 0.015(6) -0.012(7)
N1 0.262(18) 0.32(2) 0.258(16) -0.035(13) -0.003(13) -0.014(15)
O1 0.0212(13) 0.066(2) 0.0620(18) -0.0052(15) -0.0019(12) 0.0006(13)
O2 0.0298(14) 0.066(2) 0.068(2) -0.0065(17) -0.0125(13) -0.0004(15)
O3 0.0367(15) 0.069(2) 0.0445(16) 0.0024(15) -0.0091(12) 0.0092(15)
O4 0.0216(11) 0.0426(15) 0.0443(14) -0.0015(12) -0.0025(10) -0.0015(11)
O5 0.0390(16) 0.070(2) 0.0417(15) -0.0031(14) -0.0054(12) 0.0026(15)
O6 0.0425(16) 0.0508(18) 0.0563(17) -0.0191(14) -0.0034(13) -0.0032(14)
O7 0.0456(18) 0.081(2) 0.063(2) -0.0203(18) -0.0029(15) -0.0204(17)
O8 0.0377(15) 0.0552(18) 0.0535(17) -0.0004(14) 0.0092(13) 0.0006(14)
O9 0.0543(19) 0.0561(19) 0.0518(17) 0.0067(15) 0.0097(14) 0.0063(16)
O10 0.0217(11) 0.0372(14) 0.0435(14) -0.0011(11) -0.0021(10) -0.0015(11)
O11 0.0232(12) 0.0443(15) 0.0439(14) -0.0048(12) -0.0020(10) 0.0032(11)
O12 0.0395(15) 0.0446(16) 0.0547(17) 0.0035(14) 0.0030(13) 0.0076(13)
O13 0.0389(16) 0.0503(18) 0.070(2) 0.0082(15) 0.0023(14) 0.0056(14)
O14 0.0204(12) 0.0483(16) 0.0551(16) -0.0027(13) 0.0004(11) -0.0024(11)
O15 0.0289(13) 0.0437(16) 0.0590(17) -0.0079(13) 0.0029(12) -0.0037(12)
O16 0.0503(19) 0.0486(19) 0.082(2) 0.0045(17) 0.0116(17) -0.0140(15)
O17 0.099(3) 0.063(2) 0.135(4) -0.003(2) 0.054(3) -0.006(2)
O18 0.0376(16) 0.060(2) 0.084(2) -0.0181(18) 0.0000(15) -0.0231(15)
O19 0.050(2) 0.096(3) 0.140(4) -0.035(3) -0.001(2) -0.001(2)

loop_
_atom_type_symbol
_atom_type_description
_atom_type_scat_dispersion_real
_atom_type_scat_dispersion_imag
_atom_type_scat_source
C C 0.0181 0.0091 'International Tables Vol C Tables 4.2.6.8 and 6.1.1.4'
H H 0.0000 0.0000 'International Tables Vol C Tables 4.2.6.8 and 6.1.1.4'
Ag Ag 0.1306 4.2820 'International Tables Vol C Tables 4.2.6.8 and 6.1.1.4'
N N 0.0311 0.0180 'International Tables Vol C Tables 4.2.6.8 and 6.1.1.4'
O O 0.0492 0.0322 'International Tables Vol C Tables 4.2.6.8 and 6.1.1.4'
P P 0.2955 0.4335 'International Tables Vol C Tables 4.2.6.8 and 6.1.1.4'
Ti Ti 0.2191 1.8069 'International Tables Vol C Tables 4.2.6.8 and 6.1.1.4'

loop_
_geom_angle_atom_site_label_1
_geom_angle_atom_site_label_2
_geom_angle_atom_site_label_3
_geom_angle
_geom_angle_site_symmetry_1
_geom_angle_site_symmetry_3
P1 Ag1 O15 133.42(7) . .
P1 Ag1 O17 127.18(12) . .
P1 Ag1 O19 123.13(11) . .
O15 Ag1 O17 87.18(12) . .
O15 Ag1 O19 89.04(12) . .
O17 Ag1 O19 80.64(18) . .
O1 Ti1 O3 80.09(12) . .
O4 Ti1 O1 92.95(12) . .
O4 Ti1 O3 85.31(12) . .
O4 Ti1 O10 79.76(11) . .
O4 Ti1 O12 162.91(12) . .
O10 Ti1 O1 165.61(12) . .
O10 Ti1 O3 86.92(11) . .
O10 Ti1 O12 89.14(11) . .
O11 Ti1 O1 92.64(12) . .
O11 Ti1 O3 171.42(12) . .
O11 Ti1 O4 99.72(12) . .
O11 Ti1 O10 100.76(11) . .
O11 Ti1 O12 95.06(12) . .
O12 Ti1 O1 94.90(13) . .
O12 Ti1 O3 81.13(13) . .
O4 Ti2 O5 85.51(11) . .
O4 Ti2 O6 91.45(12) . .
O4 Ti2 O8 166.90(12) . .
O6 Ti2 O5 81.05(13) . .
O6 Ti2 O8 92.78(13) . .
O8 Ti2 O5 82.91(12) . .
O10 Ti2 O4 80.00(11) . .
O10 Ti2 O5 88.16(12) . .
O10 Ti2 O6 166.75(12) . .
O10 Ti2 O8 93.49(12) . .
O11 Ti2 O4 98.96(11) 3_666 .
O11 Ti2 O5 171.85(12) 3_666 .
O11 Ti2 O6 91.97(13) 3_666 .
O11 Ti2 O8 93.28(12) 3_666 .
O11 Ti2 O10 99.30(11) 3_666 .
O9 Ti3 O13 92.33(13) . .
O10 Ti3 O9 86.15(12) . .
O10 Ti3 O13 84.41(11) . .
O14 Ti3 O9 87.80(12) . .
O14 Ti3 O10 95.00(11) . .
O14 Ti3 O13 179.38(13) . .
O14 Ti3 O16 96.99(14) . .
O15 Ti3 O9 171.17(13) . .
O15 Ti3 O10 95.44(11) . .
O15 Ti3 O13 96.46(13) . .
O15 Ti3 O14 83.41(13) . .
O15 Ti3 O16 98.04(14) . .
O16 Ti3 O9 82.14(14) . .
O16 Ti3 O10 162.87(14) . .
O16 Ti3 O13 83.62(14) . .
O2 Ti4 O7 90.00(14) 3_666 3_666
O4 Ti4 O2 86.78(12) 3_666 3_666
O4 Ti4 O7 83.76(12) 3_666 3_666
O14 Ti4 O2 92.01(13) . 3_666
O14 Ti4 O4 94.47(12) . 3_666
O14 Ti4 O7 177.25(12) . 3_666
O14 Ti4 O15 82.98(12) . .
O14 Ti4 O18 99.60(14) . .
O15 Ti4 O2 175.00(13) . 3_666
O15 Ti4 O4 93.48(11) . 3_666
O15 Ti4 O7 95.00(14) . 3_666
O15 Ti4 O18 95.57(14) . .
O18 Ti4 O2 85.34(14) . 3_666
O18 Ti4 O4 164.09(14) . 3_666
O18 Ti4 O7 82.43(14) . 3_666
C36 P1 Ag1 115.87(17) . .
C42 P1 Ag1 111.89(17) . .
C42 P1 C36 105.0(3) . .
C42 P1 C48 105.8(3) . .
C48 P1 Ag1 112.4(2) . .
C48 P1 C36 105.1(3) . .
O6 C1 C2 115.6(4) . .
O7 C1 C2 120.6(4) . .
O7 C1 O6 123.8(4) . .
C3 C2 C1 120.6(3) . .
C3 C2 C7 120.0 . .
C7 C2 C1 119.4(3) . .
C2 C3 H3 120.0 . .
C2 C3 C4 120.0 . .
C4 C3 H3 120.0 . .
C3 C4 H4 120.0 . .
C3 C4 C5 120.0 . .
C5 C4 H4 120.0 . .
C4 C5 H5 120.0 . .
C6 C5 C4 120.0 . .
C6 C5 H5 120.0 . .
C5 C6 H6 120.0 . .
C5 C6 C7 120.0 . .
C7 C6 H6 120.0 . .
C2 C7 H7 120.0 . .
C6 C7 C2 120.0 . .
C6 C7 H7 120.0 . .
O3 C8 C9 116.8(4) . .
O3 C8 O5 125.1(4) . .
O5 C8 C9 118.1(4) . .
C10 C9 C8 120.5(5) . .
C14 C9 C8 120.4(5) . .
C14 C9 C10 119.1(5) . .
C9 C10 H10 120.3 . .
C9 C10 C11 119.4(6) . .
C11 C10 H10 120.3 . .
C10 C11 H11 119.6 . .
C12 C11 C10 120.8(7) . .
C12 C11 H11 119.6 . .
C11 C12 H12 119.6 . .
C11 C12 C13 120.8(6) . .
C13 C12 H12 119.6 . .
C12 C13 H13 120.2 . .
C12 C13 C14 119.6(6) . .
C14 C13 H13 120.2 . .
C9 C14 C13 120.3(6) . .
C9 C14 H14 119.8 . .
C13 C14 H14 119.8 . .
O1 C15 C16 116.8(4) . .
O2 C15 C16 118.9(4) . .
O2 C15 O1 124.3(4) . .
C17 C16 C15 120.3(3) . .
C17 C16 C21 120.0 . .
C21 C16 C15 119.7(3) . .
C16 C17 H17 120.0 . .
C16 C17 C18 120.0 . .
C18 C17 H17 120.0 . .
C17 C18 H18 120.0 . .
C19 C18 C17 120.0 . .
C19 C18 H18 120.0 . .
C18 C19 H19 120.0 . .
C18 C19 C20 120.0 . .
C20 C19 H19 120.0 . .
C19 C20 H20 120.0 . .
C21 C20 C19 120.0 . .
C21 C20 H20 120.0 . .
C16 C21 H21 120.0 . .
C20 C21 C16 120.0 . .
C20 C21 H21 120.0 . .
O12 C22 C23 117.7(4) . .
O13 C22 C23 120.2(4) . .
O13 C22 O12 122.0(4) . .
C24 C23 C22 119.0(3) . .
C24 C23 C28 120.0 . .
C28 C23 C22 120.6(3) . .
C23 C24 H24 120.0 . .
C25 C24 C23 120.0 . .
C25 C24 H24 120.0 . .
C24 C25 H25 120.0 . .
C24 C25 C26 120.0 . .
C26 C25 H25 120.0 . .
C25 C26 H26 120.0 . .
C27 C26 C25 120.0 . .
C27 C26 H26 120.0 . .
C26 C27 H27 120.0 . .
C28 C27 C26 120.0 . .
C28 C27 H27 120.0 . .
C23 C28 H28 120.0 . .
C27 C28 C23 120.0 . .
C27 C28 H28 120.0 . .
O8 C29 C30 116.2(4) . .
O9 C29 C30 119.2(4) . .
O9 C29 O8 124.5(4) . .
C31 C30 C29 120.2(3) . .
C31 C30 C35 120.0 . .
C35 C30 C29 119.8(3) . .
C30 C31 H31 120.0 . .
C30 C31 C32 120.0 . .
C32 C31 H31 120.0 . .
C31 C32 H32 120.0 . .
C31 C32 C33 120.0 . .
C33 C32 H32 120.0 . .
C32 C33 H33 120.0 . .
C34 C33 C32 120.0 . .
C34 C33 H33 120.0 . .
C33 C34 H34 120.0 . .
C33 C34 C35 120.0 . .
C35 C34 H34 120.0 . .
C30 C35 H35 120.0 . .
C34 C35 C30 120.0 . .
C34 C35 H35 120.0 . .
C37 C36 P1 116.7(4) . .
C41 C36 P1 124.0(4) . .
C41 C36 C37 119.3(5) . .
C36 C37 H37 120.1 . .
C38 C37 C36 119.7(5) . .
C38 C37 H37 120.1 . .
C37 C38 H38 120.2 . .
C39 C38 C37 119.6(6) . .
C39 C38 H38 120.2 . .
C38 C39 H39 119.7 . .
C40 C39 C38 120.7(6) . .
C40 C39 H39 119.7 . .
C39 C40 H40 120.0 . .
C39 C40 C41 119.9(6) . .
C41 C40 H40 120.0 . .
C36 C41 C40 120.7(6) . .
C36 C41 H41 119.6 . .
C40 C41 H41 119.6 . .
C43 C42 P1 123.2(5) . .
C47 C42 P1 119.2(5) . .
C47 C42 C43 117.5(6) . .
C42 C43 H43 119.8 . .
C44 C43 C42 120.3(7) . .
C44 C43 H43 119.8 . .
C43 C44 H44 119.7 . .
C45 C44 C43 120.6(8) . .
C45 C44 H44 119.7 . .
C44 C45 H45 120.4 . .
C46 C45 C44 119.3(8) . .
C46 C45 H45 120.4 . .
C45 C46 H46 119.5 . .
C45 C46 C47 121.0(8) . .
C47 C46 H46 119.5 . .
C42 C47 H47 119.4 . .
C46 C47 C42 121.2(7) . .
C46 C47 H47 119.4 . .
C49 C48 P1 123.7(5) . .
C53 C48 P1 117.3(5) . .
C53 C48 C49 119.0(6) . .
C48 C49 H49 119.5 . .
C50 C49 C48 120.9(7) . .
C50 C49 H49 119.5 . .
C49 C50 H50 120.4 . .
C51 C50 C49 119.2(8) . .
C51 C50 H50 120.4 . .
C50 C51 H51 118.9 . .
C50 C51 C52 122.3(8) . .
C52 C51 H51 118.9 . .
C51 C52 H52 121.0 . .
C51 C52 C53 118.0(8) . .
C53 C52 H52 121.0 . .
C48 C53 C52 120.5(7) . .
C48 C53 H53 119.8 . .
C52 C53 H53 119.8 . .
O16 C54 C55 115.8(4) . .
O17 C54 C55 119.3(5) . .
O17 C54 O16 124.9(5) . .
C56 C55 C54 120.3(3) . .
C56 C55 C60 120.0 . .
C60 C55 C54 119.7(3) . .
C55 C56 H56 120.0 . .
C57 C56 C55 120.0 . .
C57 C56 H56 120.0 . .
C56 C57 H57 120.0 . .
C58 C57 C56 120.0 . .
C58 C57 H57 120.0 . .
C57 C58 H58 120.0 . .
C57 C58 C59 120.0 . .
C59 C58 H58 120.0 . .
C58 C59 H59 120.0 . .
C58 C59 C60 120.0 . .
C60 C59 H59 120.0 . .
C55 C60 H60 120.0 . .
C59 C60 C55 120.0 . .
C59 C60 H60 120.0 . .
O18 C61 C62 115.3(4) . .
O19 C61 C62 118.7(5) . .
O19 C61 O18 126.0(5) . .
C63 C62 C61 120.8(3) . .
C63 C62 C67 120.0 . .
C67 C62 C61 119.1(3) . .
C62 C63 H63 120.0 . .
C64 C63 C62 120.0 . .
C64 C63 H63 120.0 . .
C63 C64 H64 120.0 . .
C63 C64 C65 120.0 . .
C65 C64 H64 120.0 . .
C64 C65 H65 120.0 . .
C66 C65 C64 120.0 . .
C66 C65 H65 120.0 . .
C65 C66 H66 120.0 . .
C67 C66 C65 120.0 . .
C67 C66 H66 120.0 . .
C62 C67 H67 120.0 . .
C66 C67 C62 120.0 . .
C66 C67 H67 120.0 . .
H68A C68 H68B 109.5 . .
H68A C68 H68C 109.5 . .
H68B C68 H68C 109.5 . .
C69 C68 H68A 109.5 . .
C69 C68 H68B 109.5 . .
C69 C68 H68C 109.5 . .
N1 C69 C68 170(2) . .
C15 O1 Ti1 131.0(3) . .
C15 O2 Ti4 128.8(3) . 3_666
C8 O3 Ti1 127.1(3) . .
Ti1 O4 Ti2 100.09(12) . .
Ti1 O4 Ti4 129.58(13) . 3_666
Ti2 O4 Ti4 130.31(14) . 3_666
C8 O5 Ti2 125.2(3) . .
C1 O6 Ti2 128.1(3) . .
C1 O7 Ti4 127.0(3) . 3_666
C29 O8 Ti2 134.8(3) . .
C29 O9 Ti3 129.6(3) . .
Ti1 O10 Ti3 129.37(13) . .
Ti2 O10 Ti1 99.16(11) . .
Ti2 O10 Ti3 131.40(13) . .
Ti1 O11 Ti2 144.90(15) . 3_666
C22 O12 Ti1 126.2(3) . .
C22 O13 Ti3 127.2(3) . .
Ti4 O14 Ti3 97.66(13) . .
Ti3 O15 Ag1 123.39(15) . .
Ti3 O15 Ti4 95.95(13) . .
Ti4 O15 Ag1 122.59(14) . .
C54 O16 Ti3 140.2(3) . .
C54 O17 Ag1 129.7(4) . .
C61 O18 Ti4 134.7(3) . .
C61 O19 Ag1 125.2(4) . .

loop_
_geom_bond_atom_site_label_1
_geom_bond_atom_site_label_2
_geom_bond_distance
_geom_bond_site_symmetry_2
Ag1 P1 2.3400(12) .
Ag1 O15 2.351(3) .
Ag1 O17 2.360(4) .
Ag1 O19 2.372(4) .
Ti1 O1 2.001(3) .
Ti1 O3 2.112(3) .
Ti1 O4 1.908(3) .
Ti1 O10 1.940(2) .
Ti1 O11 1.794(3) .
Ti1 O12 1.971(3) .
Ti2 O4 1.922(2) .
Ti2 O5 2.126(3) .
Ti2 O6 1.976(3) .
Ti2 O8 1.995(3) .
Ti2 O10 1.916(3) .
Ti2 O11 1.807(3) 3_666
Ti3 O9 2.112(3) .
Ti3 O10 1.994(3) .
Ti3 O13 2.121(3) .
Ti3 O14 1.852(3) .
Ti3 O15 1.821(3) .
Ti3 O16 1.934(3) .
Ti4 O2 2.085(3) 3_666
Ti4 O4 1.997(3) 3_666
Ti4 O7 2.130(3) 3_666
Ti4 O14 1.804(3) .
Ti4 O15 1.883(3) .
Ti4 O18 1.938(3) .
P1 C36 1.818(5) .
P1 C42 1.813(6) .
P1 C48 1.815(6) .
C1 C2 1.472(5) .
C1 O6 1.275(5) .
C1 O7 1.246(6) .
C2 C3 1.3900 .
C2 C7 1.3900 .
C3 H3 0.9300 .
C3 C4 1.3900 .
C4 H4 0.9300 .
C4 C5 1.3900 .
C5 H5 0.9300 .
C5 C6 1.3900 .
C6 H6 0.9300 .
C6 C7 1.3900 .
C7 H7 0.9300 .
C8 C9 1.494(6) .
C8 O3 1.257(5) .
C8 O5 1.265(5) .
C9 C10 1.387(7) .
C9 C14 1.378(7) .
C10 H10 0.9300 .
C10 C11 1.403(7) .
C11 H11 0.9300 .
C11 C12 1.336(9) .
C12 H12 0.9300 .
C12 C13 1.372(10) .
C13 H13 0.9300 .
C13 C14 1.395(7) .
C14 H14 0.9300 .
C15 C16 1.484(4) .
C15 O1 1.270(5) .
C15 O2 1.259(6) .
C16 C17 1.3900 .
C16 C21 1.3900 .
C17 H17 0.9300 .
C17 C18 1.3900 .
C18 H18 0.9300 .
C18 C19 1.3900 .
C19 H19 0.9300 .
C19 C20 1.3900 .
C20 H20 0.9300 .
C20 C21 1.3900 .
C21 H21 0.9300 .
C22 C23 1.458(5) .
C22 O12 1.285(5) .
C22 O13 1.262(5) .
C23 C24 1.3900 .
C23 C28 1.3900 .
C24 H24 0.9300 .
C24 C25 1.3900 .
C25 H25 0.9300 .
C25 C26 1.3900 .
C26 H26 0.9300 .
C26 C27 1.3900 .
C27 H27 0.9300 .
C27 C28 1.3900 .
C28 H28 0.9300 .
C29 C30 1.480(5) .
C29 O8 1.269(5) .
C29 O9 1.250(5) .
C30 C31 1.3900 .
C30 C35 1.3900 .
C31 H31 0.9300 .
C31 C32 1.3900 .
C32 H32 0.9300 .
C32 C33 1.3900 .
C33 H33 0.9300 .
C33 C34 1.3900 .
C34 H34 0.9300 .
C34 C35 1.3900 .
C35 H35 0.9300 .
C36 C37 1.403(7) .
C36 C41 1.374(7) .
C37 H37 0.9300 .
C37 C38 1.385(8) .
C38 H38 0.9300 .
C38 C39 1.381(9) .
C39 H39 0.9300 .
C39 C40 1.370(9) .
C40 H40 0.9300 .
C40 C41 1.378(8) .
C41 H41 0.9300 .
C42 C43 1.388(8) .
C42 C47 1.370(8) .
C43 H43 0.9300 .
C43 C44 1.383(9) .
C44 H44 0.9300 .
C44 C45 1.355(11) .
C45 H45 0.9300 .
C45 C46 1.350(10) .
C46 H46 0.9300 .
C46 C47 1.370(10) .
C47 H47 0.9300 .
C48 C49 1.383(8) .
C48 C53 1.370(9) .
C49 H49 0.9300 .
C49 C50 1.374(9) .
C50 H50 0.9300 .
C50 C51 1.346(11) .
C51 H51 0.9300 .
C51 C52 1.374(11) .
C52 H52 0.9300 .
C52 C53 1.403(9) .
C53 H53 0.9300 .
C54 C55 1.482(6) .
C54 O16 1.283(6) .
C54 O17 1.232(6) .
C55 C56 1.3900 .
C55 C60 1.3900 .
C56 H56 0.9300 .
C56 C57 1.3900 .
C57 H57 0.9300 .
C57 C58 1.3900 .
C58 H58 0.9300 .
C58 C59 1.3900 .
C59 H59 0.9300 .
C59 C60 1.3900 .
C60 H60 0.9300 .
C61 C62 1.465(5) .
C61 O18 1.293(6) .
C61 O19 1.241(6) .
C62 C63 1.3900 .
C62 C67 1.3900 .
C63 H63 0.9300 .
C63 C64 1.3900 .
C64 H64 0.9300 .
C64 C65 1.3900 .
C65 H65 0.9300 .
C65 C66 1.3900 .
C66 H66 0.9300 .
C66 C67 1.3900 .
C67 H67 0.9300 .
C68 H68A 0.9600 .
C68 H68B 0.9600 .
C68 H68C 0.9600 .
C68 C69 1.446(8) .
C69 N1 1.162(9) .
O2 Ti4 2.085(3) 3_666
O4 Ti4 1.997(3) 3_666
O7 Ti4 2.130(3) 3_666
O11 Ti2 1.808(3) 3_666

loop_
_geom_torsion_atom_site_label_1
_geom_torsion_atom_site_label_2
_geom_torsion_atom_site_label_3
_geom_torsion_atom_site_label_4
_geom_torsion
_geom_torsion_site_symmetry_1
_geom_torsion_site_symmetry_4
Ag1 P1 C36 C37 38.7(5) . .
Ag1 P1 C36 C41 -141.2(5) . .
Ag1 P1 C42 C43 -139.4(5) . .
Ag1 P1 C42 C47 38.8(6) . .
Ag1 P1 C48 C49 -126.7(5) . .
Ag1 P1 C48 C53 51.4(5) . .
P1 C36 C37 C38 177.8(5) . .
P1 C36 C41 C40 -179.2(6) . .
P1 C42 C43 C44 178.1(6) . .
P1 C42 C47 C46 -179.5(7) . .
P1 C48 C49 C50 178.5(5) . .
P1 C48 C53 C52 179.7(6) . .
C1 C2 C3 C4 -179.9(5) . .
C1 C2 C7 C6 179.9(5) . .
C2 C1 O6 Ti2 -137.4(4) . .
C2 C1 O7 Ti4 -160.3(4) . 3_666
C2 C3 C4 C5 0.0 . .
C3 C2 C7 C6 0.0 . .
C3 C4 C5 C6 0.0 . .
C4 C5 C6 C7 0.0 . .
C5 C6 C7 C2 0.0 . .
C7 C2 C3 C4 0.0 . .
C8 C9 C10 C11 -176.4(5) . .
C8 C9 C14 C13 177.6(6) . .
C9 C8 O3 Ti1 -162.7(3) . .
C9 C8 O5 Ti2 164.1(3) . .
C9 C10 C11 C12 -0.1(11) . .
C10 C9 C14 C13 0.3(9) . .
C10 C11 C12 C13 -1.8(12) . .
C11 C12 C13 C14 3.0(12) . .
C12 C13 C14 C9 -2.2(11) . .
C14 C9 C10 C11 0.9(9) . .
C15 C16 C17 C18 179.9(4) . .
C15 C16 C21 C20 -179.9(4) . .
C16 C15 O1 Ti1 147.2(3) . .
C16 C15 O2 Ti4 159.9(3) . 3_666
C16 C17 C18 C19 0.0 . .
C17 C16 C21 C20 0.0 . .
C17 C18 C19 C20 0.0 . .
C18 C19 C20 C21 0.0 . .
C19 C20 C21 C16 0.0 . .
C21 C16 C17 C18 0.0 . .
C22 C23 C24 C25 173.6(4) . .
C22 C23 C28 C27 -173.5(4) . .
C23 C22 O12 Ti1 -115.3(4) . .
C23 C22 O13 Ti3 173.9(3) . .
C23 C24 C25 C26 0.0 . .
C24 C23 C28 C27 0.0 . .
C24 C25 C26 C27 0.0 . .
C25 C26 C27 C28 0.0 . .
C26 C27 C28 C23 0.0 . .
C28 C23 C24 C25 0.0 . .
C29 C30 C31 C32 177.0(4) . .
C29 C30 C35 C34 -177.0(4) . .
C30 C29 O8 Ti2 175.9(3) . .
C30 C29 O9 Ti3 142.2(3) . .
C30 C31 C32 C33 0.0 . .
C31 C30 C35 C34 0.0 . .
C31 C32 C33 C34 0.0 . .
C32 C33 C34 C35 0.0 . .
C33 C34 C35 C30 0.0 . .
C35 C30 C31 C32 0.0 . .
C36 P1 C42 C43 -13.0(6) . .
C36 P1 C42 C47 165.2(5) . .
C36 P1 C48 C49 106.4(5) . .
C36 P1 C48 C53 -75.5(5) . .
C36 C37 C38 C39 1.6(11) . .
C37 C36 C41 C40 0.9(11) . .
C37 C38 C39 C40 0.5(12) . .
C38 C39 C40 C41 -2.0(13) . .
C39 C40 C41 C36 1.2(13) . .
C41 C36 C37 C38 -2.3(10) . .
C42 P1 C36 C37 -85.3(5) . .
C42 P1 C36 C41 94.9(6) . .
C42 P1 C48 C49 -4.3(6) . .
C42 P1 C48 C53 173.8(5) . .
C42 C43 C44 C45 1.3(13) . .
C43 C42 C47 C46 -1.2(11) . .
C43 C44 C45 C46 -1.1(15) . .
C44 C45 C46 C47 -0.2(16) . .
C45 C46 C47 C42 1.4(15) . .
C47 C42 C43 C44 -0.1(11) . .
C48 P1 C36 C37 163.4(5) . .
C48 P1 C36 C41 -16.4(6) . .
C48 P1 C42 C43 97.8(6) . .
C48 P1 C42 C47 -83.9(6) . .
C48 C49 C50 C51 2.5(11) . .
C49 C48 C53 C52 -2.1(10) . .
C49 C50 C51 C52 -3.9(13) . .
C50 C51 C52 C53 2.2(13) . .
C51 C52 C53 C48 0.8(12) . .
C53 C48 C49 C50 0.4(10) . .
C54 C55 C56 C57 179.7(4) . .
C54 C55 C60 C59 -179.7(4) . .
C55 C54 O16 Ti3 -159.5(4) . .
C55 C54 O17 Ag1 149.1(4) . .
C55 C56 C57 C58 0.0 . .
C56 C55 C60 C59 0.0 . .
C56 C57 C58 C59 0.0 . .
C57 C58 C59 C60 0.0 . .
C58 C59 C60 C55 0.0 . .
C60 C55 C56 C57 0.0 . .
C61 C62 C63 C64 -178.5(5) . .
C61 C62 C67 C66 178.5(5) . .
C62 C61 O18 Ti4 -156.8(4) . .
C62 C61 O19 Ag1 -148.2(4) . .
C62 C63 C64 C65 0.0 . .
C63 C62 C67 C66 0.0 . .
C63 C64 C65 C66 0.0 . .
C64 C65 C66 C67 0.0 . .
C65 C66 C67 C62 0.0 . .
C67 C62 C63 C64 0.0 . .
O1 Ti1 O11 Ti2 -134.6(3) . 3_666
O1 C15 C16 C17 168.1(3) . .
O1 C15 C16 C21 -12.1(5) . .
O1 C15 O2 Ti4 -19.8(7) . 3_666
O2 Ti4 O14 Ti3 -179.98(13) 3_666 .
O2 C15 C16 C17 -11.7(5) . .
O2 C15 C16 C21 168.1(3) . .
O2 C15 O1 Ti1 -33.0(7) . .
O3 C8 C9 C10 171.5(5) . .
O3 C8 C9 C14 -5.8(7) . .
O3 C8 O5 Ti2 -14.4(7) . .
O4 Ti1 O11 Ti2 -41.1(3) . 3_666
O4 Ti4 O14 Ti3 -93.06(12) 3_666 .
O4 Ti4 O15 Ag1 -129.49(15) 3_666 .
O4 Ti4 O15 Ti3 94.18(12) 3_666 .
O5 C8 C9 C10 -7.1(7) . .
O5 C8 C9 C14 175.6(5) . .
O5 C8 O3 Ti1 15.8(7) . .
O6 C1 C2 C3 -7.0(7) . .
O6 C1 C2 C7 173.1(4) . .
O6 C1 O7 Ti4 19.3(8) . 3_666
O7 Ti4 O15 Ag1 -45.45(17) 3_666 .
O7 Ti4 O15 Ti3 178.21(13) 3_666 .
O7 C1 C2 C3 172.7(4) . .
O7 C1 C2 C7 -7.2(7) . .
O7 C1 O6 Ti2 43.0(7) . .
O8 C29 C30 C31 -11.6(5) . .
O8 C29 C30 C35 165.5(3) . .
O8 C29 O9 Ti3 -35.0(6) . .
O9 Ti3 O14 Ti4 -179.05(13) . .
O9 C29 C30 C31 171.0(4) . .
O9 C29 C30 C35 -12.0(5) . .
O9 C29 O8 Ti2 -6.8(7) . .
O10 Ti1 O11 Ti2 40.2(3) . 3_666
O10 Ti3 O14 Ti4 95.01(12) . .
O10 Ti3 O15 Ag1 129.65(14) . .
O10 Ti3 O15 Ti4 -94.51(12) . .
O12 Ti1 O11 Ti2 130.3(3) . 3_666
O12 C22 C23 C24 4.7(6) . .
O12 C22 C23 C28 178.3(3) . .
O12 C22 O13 Ti3 -3.7(6) . .
O13 Ti3 O15 Ag1 44.69(16) . .
O13 Ti3 O15 Ti4 -179.48(12) . .
O13 C22 C23 C24 -173.0(4) . .
O13 C22 C23 C28 0.5(6) . .
O13 C22 O12 Ti1 62.4(6) . .
O14 Ti3 O15 Ag1 -135.92(16) . .
O14 Ti3 O15 Ti4 -0.09(12) . .
O14 Ti4 O15 Ag1 136.43(16) . .
O14 Ti4 O15 Ti3 0.09(12) . .
O15 Ti3 O14 Ti4 0.10(13) . .
O15 Ti4 O14 Ti3 -0.09(12) . .
O16 Ti3 O14 Ti4 -97.24(14) . .
O16 Ti3 O15 Ag1 -39.75(18) . .
O16 Ti3 O15 Ti4 96.08(14) . .
O16 C54 C55 C56 -12.8(6) . .
O16 C54 C55 C60 166.9(4) . .
O16 C54 O17 Ag1 -31.5(9) . .
O17 C54 C55 C56 166.7(5) . .
O17 C54 C55 C60 -13.6(7) . .
O17 C54 O16 Ti3 21.0(10) . .
O18 Ti4 O14 Ti3 94.40(15) . .
O18 Ti4 O15 Ag1 37.41(18) . .
O18 Ti4 O15 Ti3 -98.93(14) . .
O18 C61 C62 C63 -8.0(7) . .
O18 C61 C62 C67 173.5(4) . .
O18 C61 O19 Ag1 30.8(9) . .
O19 C61 C62 C63 171.1(5) . .
O19 C61 C62 C67 -7.4(8) . .
O19 C61 O18 Ti4 24.1(10) . .
